data_4106347
loop_
_publ_author_name
'Sang Ho Lim'
'Marilyn M. Olmstead'
'Alan L. Balch'

_publ_section_title
;
 Molecular Accordion: Vapoluminescence and Molecular Flexibility in the
 Orange and Green Luminescent Crystals of the Dimer,
 Au2(\m-bis-(diphenylphosphino)ethane)2Br2
;
_journal_name_full 'Journal of the American Chemical Society'
_journal_page_first 10229
_journal_page_last 10238
_journal_paper_doi 10.1021/ja2026807
_journal_volume 133
_journal_year 2011
_chemical_formula_moiety 'C52 H48 Au2 Br2 P4, 2(C3 H6 O)'
_chemical_formula_sum 'C58 H60 Au2 Br2 O2 P4'
_chemical_formula_weight 1466.69
_chemical_name_common '[AuBr(dppe)]2.2acetone'
_chemical_name_systematic
; 
 ? 
;
_space_group_IT_number 14
_symmetry_cell_setting monoclinic
_symmetry_space_group_name_Hall '-P 2ybc'
_symmetry_space_group_name_H-M 'P 1 21/c 1'
_atom_sites_solution_hydrogens geom
_atom_sites_solution_primary direct
_atom_sites_solution_secondary difmap
_audit_creation_method SHELXL-97
_cell_angle_alpha 90.00
_cell_angle_beta 106.848(3)
_cell_angle_gamma 90.00
_cell_formula_units_Z 2
_cell_length_a 10.776(2)
_cell_length_b 22.739(4)
_cell_length_c 11.738(2)
_cell_measurement_reflns_used 7705
_cell_measurement_temperature 90(2)
_cell_measurement_theta_max 30.27
_cell_measurement_theta_min 2.885
_cell_volume 2752.8(8)
_computing_cell_refinement SAINT
_computing_data_collection 'Apex2 (Bruker, 2007)'
_computing_data_reduction 'SAINT (Bruker, 2007)'
_computing_molecular_graphics 'SHELXTL 5.1, XP (Sheldrick, 1994)'
_computing_publication_material SHELXS-97
_computing_structure_refinement 'SHELXL-97 (Sheldrick, 2008)'
_computing_structure_solution 'SHELXS-97 (Sheldrick, 2008)'
_diffrn_ambient_temperature 90(2)
_diffrn_detector_area_resol_mean 8.3
_diffrn_measured_fraction_theta_full 0.986
_diffrn_measured_fraction_theta_max 0.986
_diffrn_measurement_device_type 'Bruker SMART ApexII'
_diffrn_measurement_method \w
_diffrn_radiation_monochromator graphite
_diffrn_radiation_source 'fine-focus sealed tube'
_diffrn_radiation_type MoK\a
_diffrn_radiation_wavelength 0.71073
_diffrn_reflns_av_R_equivalents 0.0397
_diffrn_reflns_av_sigmaI/netI 0.0301
_diffrn_reflns_limit_h_max 15
_diffrn_reflns_limit_h_min -15
_diffrn_reflns_limit_k_max 31
_diffrn_reflns_limit_k_min -32
_diffrn_reflns_limit_l_max 16
_diffrn_reflns_limit_l_min -16
_diffrn_reflns_number 41960
_diffrn_reflns_theta_full 30.42
_diffrn_reflns_theta_max 30.42
_diffrn_reflns_theta_min 2.67
_exptl_absorpt_coefficient_mu 6.932
_exptl_absorpt_correction_T_max 0.660
_exptl_absorpt_correction_T_min 0.478
_exptl_absorpt_correction_type multi-scan
_exptl_absorpt_process_details 'SADABS 2.10 (Sheldrick, 2003)'
_exptl_crystal_colour colorless
_exptl_crystal_density_diffrn 1.769
_exptl_crystal_description prism
_exptl_crystal_F_000 1424
_exptl_crystal_size_max 0.20
_exptl_crystal_size_mid 0.09
_exptl_crystal_size_min 0.06
_refine_diff_density_max 1.19
_refine_diff_density_min -0.50
_refine_diff_density_rms 0.110
_refine_ls_extinction_method none
_refine_ls_goodness_of_fit_ref 1.032
_refine_ls_hydrogen_treatment constr
_refine_ls_matrix_type full
_refine_ls_number_parameters 309
_refine_ls_number_reflns 8241
_refine_ls_number_restraints 0
_refine_ls_restrained_S_all 1.032
_refine_ls_R_factor_all 0.0294
_refine_ls_R_factor_gt 0.0206
_refine_ls_shift/su_max 0.003
_refine_ls_shift/su_mean 0.000
_refine_ls_structure_factor_coef Fsqd
_refine_ls_weighting_details 'calc w=1/[\s^2^(Fo^2^)+(0.0184P)^2^+0.6116P] where P=(Fo^2^+2Fc^2^)/3'
_refine_ls_weighting_scheme calc
_refine_ls_wR_factor_gt 0.0422
_refine_ls_wR_factor_ref 0.0444
_reflns_number_gt 7064
_reflns_number_total 8241
_reflns_threshold_expression >2sigma(I)
_cod_data_source_file ja2026807_si_008.cif
_cod_data_source_block dr56
_cod_original_sg_symbol_H-M 'P 21/c'
_cod_database_code 4106347

loop_
_symmetry_equiv_pos_as_xyz
'x, y, z'
'-x, y+1/2, -z+1/2'
'-x, -y, -z'
'x, -y-1/2, z-1/2'

loop_
_atom_site_label
_atom_site_type_symbol
_atom_site_fract_x
_atom_site_fract_y
_atom_site_fract_z
_atom_site_U_iso_or_equiv
_atom_site_adp_type
_atom_site_occupancy
_atom_site_symmetry_multiplicity
_atom_site_calc_flag
_atom_site_refinement_flags
Au1 Au 0.844987(8) 0.522791(3) 0.528021(7) 0.01295(3) Uani 1 1 d .
Br1 Br 0.95453(2) 0.420131(10) 0.652078(19) 0.01856(5) Uani 1 1 d .
P1 P 0.70979(5) 0.48435(2) 0.35454(5) 0.01238(11) Uani 1 1 d .
P2 P 0.94572(5) 0.59649(2) 0.65749(5) 0.01161(10) Uani 1 1 d .
C1 C 0.6016(2) 0.42496(10) 0.3679(2) 0.0153(4) Uani 1 1 d .
C2 C 0.5597(2) 0.38255(11) 0.2786(2) 0.0215(5) Uani 1 1 d .
H2A H 0.5868 0.3847 0.2086 0.026 Uiso 1 1 calc R
C3 C 0.4785(2) 0.33730(11) 0.2924(3) 0.0279(6) Uani 1 1 d .
H3A H 0.4517 0.3081 0.2325 0.033 Uiso 1 1 calc R
C4 C 0.4366(2) 0.33472(11) 0.3934(3) 0.0281(6) Uani 1 1 d .
H4A H 0.3808 0.3038 0.4024 0.034 Uiso 1 1 calc R
C5 C 0.4756(2) 0.37687(11) 0.4805(2) 0.0275(6) Uani 1 1 d .
H5A H 0.4449 0.3756 0.5486 0.033 Uiso 1 1 calc R
C6 C 0.5599(2) 0.42140(11) 0.4692(2) 0.0221(5) Uani 1 1 d .
H6A H 0.5890 0.4495 0.5310 0.027 Uiso 1 1 calc R
C7 C 0.6065(2) 0.53905(10) 0.25863(19) 0.0154(4) Uani 1 1 d .
C8 C 0.6651(2) 0.58571(10) 0.2175(2) 0.0208(5) Uani 1 1 d .
H8A H 0.7570 0.5884 0.2391 0.025 Uiso 1 1 calc R
C9 C 0.5894(3) 0.62844(12) 0.1447(2) 0.0297(6) Uani 1 1 d .
H9A H 0.6298 0.6598 0.1154 0.036 Uiso 1 1 calc R
C10 C 0.4551(3) 0.62539(13) 0.1148(3) 0.0348(7) Uani 1 1 d .
H10A H 0.4033 0.6545 0.0649 0.042 Uiso 1 1 calc R
C11 C 0.3975(3) 0.57984(12) 0.1579(3) 0.0360(7) Uani 1 1 d .
H11A H 0.3056 0.5780 0.1384 0.043 Uiso 1 1 calc R
C12 C 0.4721(2) 0.53664(11) 0.2296(2) 0.0256(5) Uani 1 1 d .
H12A H 0.4313 0.5054 0.2588 0.031 Uiso 1 1 calc R
C13 C 0.8054(2) 0.45414(10) 0.26300(19) 0.0139(4) Uani 1 1 d .
H13A H 0.7473 0.4438 0.1835 0.017 Uiso 1 1 calc R
H13B H 0.8676 0.4842 0.2523 0.017 Uiso 1 1 calc R
C14 C 1.1197(2) 0.60126(9) 0.67797(19) 0.0133(4) Uani 1 1 d .
H14A H 1.1347 0.6073 0.5995 0.016 Uiso 1 1 calc R
H14B H 1.1545 0.6360 0.7279 0.016 Uiso 1 1 calc R
C15 C 0.8924(2) 0.67000(9) 0.60393(19) 0.0133(4) Uani 1 1 d .
C16 C 0.9172(2) 0.71909(10) 0.6787(2) 0.0197(5) Uani 1 1 d .
H16A H 0.9582 0.7142 0.7615 0.024 Uiso 1 1 calc R
C17 C 0.8821(2) 0.77501(11) 0.6326(2) 0.0252(5) Uani 1 1 d .
H17A H 0.8999 0.8084 0.6836 0.030 Uiso 1 1 calc R
C18 C 0.8207(2) 0.78188(11) 0.5114(2) 0.0248(5) Uani 1 1 d .
H18A H 0.7968 0.8200 0.4796 0.030 Uiso 1 1 calc R
C19 C 0.7945(2) 0.73353(11) 0.4373(2) 0.0224(5) Uani 1 1 d .
H19A H 0.7515 0.7384 0.3549 0.027 Uiso 1 1 calc R
C20 C 0.8308(2) 0.67761(10) 0.4830(2) 0.0175(4) Uani 1 1 d .
H20A H 0.8134 0.6445 0.4315 0.021 Uiso 1 1 calc R
C21 C 0.9278(2) 0.58900(9) 0.80588(18) 0.0128(4) Uani 1 1 d .
C22 C 1.0265(2) 0.60214(10) 0.9094(2) 0.0178(4) Uani 1 1 d .
H22A H 1.1050 0.6192 0.9041 0.021 Uiso 1 1 calc R
C23 C 1.0101(2) 0.59034(10) 1.0201(2) 0.0201(5) Uani 1 1 d .
H23A H 1.0780 0.5989 1.0903 0.024 Uiso 1 1 calc R
C24 C 0.8956(2) 0.56621(10) 1.0287(2) 0.0207(5) Uani 1 1 d .
H24A H 0.8856 0.5575 1.1047 0.025 Uiso 1 1 calc R
C25 C 0.7952(2) 0.55459(11) 0.9269(2) 0.0233(5) Uani 1 1 d .
H25A H 0.7153 0.5393 0.9329 0.028 Uiso 1 1 calc R
C26 C 0.8121(2) 0.56545(10) 0.8157(2) 0.0202(5) Uani 1 1 d .
H26A H 0.7440 0.5567 0.7458 0.024 Uiso 1 1 calc R
O1 O 0.27386(19) 0.79980(8) 1.38085(17) 0.0322(4) Uani 1 1 d .
C27 C 0.1850(3) 0.72668(13) 1.4776(2) 0.0331(6) Uani 1 1 d .
H27A H 0.1582 0.7602 1.5173 0.050 Uiso 1 1 calc R
H27B H 0.2483 0.7030 1.5366 0.050 Uiso 1 1 calc R
H27C H 0.1091 0.7025 1.4393 0.050 Uiso 1 1 calc R
C28 C 0.2452(2) 0.74850(11) 1.3857(2) 0.0228(5) Uani 1 1 d .
C29 C 0.2667(3) 0.70444(12) 1.2988(3) 0.0337(6) Uani 1 1 d .
H29A H 0.3222 0.7216 1.2546 0.051 Uiso 1 1 calc R
H29B H 0.1831 0.6934 1.2431 0.051 Uiso 1 1 calc R
H29C H 0.3087 0.6694 1.3417 0.051 Uiso 1 1 calc R

loop_
_atom_site_aniso_label
_atom_site_aniso_U_11
_atom_site_aniso_U_22
_atom_site_aniso_U_33
_atom_site_aniso_U_23
_atom_site_aniso_U_13
_atom_site_aniso_U_12
Au1 0.01321(4) 0.01398(4) 0.01103(4) -0.00197(3) 0.00250(3) -0.00204(3)
Br1 0.02395(12) 0.01500(10) 0.01362(10) 0.00189(8) 0.00050(9) -0.00090(8)
P1 0.0108(2) 0.0136(3) 0.0119(2) -0.0010(2) 0.0019(2) -0.00061(19)
P2 0.0123(3) 0.0119(2) 0.0103(2) -0.00089(19) 0.0028(2) -0.00035(19)
C1 0.0107(10) 0.0158(10) 0.0188(11) -0.0007(8) 0.0032(8) -0.0005(8)
C2 0.0179(12) 0.0242(12) 0.0232(12) -0.0070(10) 0.0075(10) -0.0041(9)
C3 0.0197(12) 0.0214(12) 0.0421(16) -0.0112(11) 0.0084(11) -0.0077(10)
C4 0.0179(12) 0.0215(12) 0.0463(17) -0.0023(11) 0.0113(12) -0.0059(9)
C5 0.0244(13) 0.0281(13) 0.0338(15) 0.0018(11) 0.0145(11) -0.0038(11)
C6 0.0215(12) 0.0230(12) 0.0237(12) -0.0013(10) 0.0093(10) -0.0013(9)
C7 0.0136(10) 0.0174(10) 0.0129(10) -0.0020(8) 0.0004(8) 0.0026(8)
C8 0.0183(12) 0.0243(12) 0.0202(12) 0.0029(9) 0.0060(10) 0.0029(9)
C9 0.0362(16) 0.0236(13) 0.0295(14) 0.0087(11) 0.0100(12) 0.0071(11)
C10 0.0308(15) 0.0304(15) 0.0354(16) 0.0067(12) -0.0026(12) 0.0113(12)
C11 0.0162(13) 0.0317(15) 0.0519(19) 0.0021(13) -0.0031(12) 0.0055(11)
C12 0.0169(12) 0.0228(12) 0.0325(14) 0.0002(10) 0.0000(10) 0.0002(9)
C13 0.0125(10) 0.0171(10) 0.0117(10) -0.0003(8) 0.0026(8) 0.0006(8)
C14 0.0125(10) 0.0153(10) 0.0117(10) 0.0001(8) 0.0030(8) -0.0002(8)
C15 0.0117(10) 0.0131(10) 0.0156(10) 0.0008(8) 0.0048(8) 0.0006(8)
C16 0.0204(12) 0.0197(11) 0.0179(11) -0.0028(9) 0.0039(10) -0.0008(9)
C17 0.0263(13) 0.0152(11) 0.0328(14) -0.0036(10) 0.0066(11) -0.0001(9)
C18 0.0246(13) 0.0160(11) 0.0336(14) 0.0082(10) 0.0083(11) 0.0037(9)
C19 0.0245(13) 0.0218(12) 0.0204(12) 0.0066(9) 0.0057(10) 0.0036(10)
C20 0.0179(11) 0.0190(11) 0.0159(11) 0.0007(9) 0.0051(9) 0.0005(9)
C21 0.0146(10) 0.0133(10) 0.0111(10) 0.0000(8) 0.0047(8) 0.0014(8)
C22 0.0148(11) 0.0230(11) 0.0161(11) -0.0030(9) 0.0051(9) 0.0001(9)
C23 0.0189(12) 0.0275(12) 0.0124(10) -0.0011(9) 0.0024(9) 0.0062(9)
C24 0.0301(13) 0.0200(11) 0.0144(11) 0.0026(9) 0.0103(10) 0.0036(10)
C25 0.0243(13) 0.0282(13) 0.0207(12) -0.0042(10) 0.0118(10) -0.0086(10)
C26 0.0208(12) 0.0249(12) 0.0138(11) -0.0039(9) 0.0033(9) -0.0081(9)
O1 0.0349(11) 0.0234(9) 0.0312(10) 0.0070(8) -0.0013(9) -0.0054(8)
C27 0.0438(18) 0.0301(15) 0.0266(14) -0.0034(11) 0.0121(13) -0.0090(12)
C28 0.0207(12) 0.0221(12) 0.0202(12) 0.0039(9) -0.0027(10) 0.0003(9)
C29 0.0419(17) 0.0296(14) 0.0326(15) 0.0020(12) 0.0155(13) 0.0003(12)

loop_
_atom_type_symbol
_atom_type_description
_atom_type_scat_dispersion_real
_atom_type_scat_dispersion_imag
_atom_type_scat_source
C C 0.0033 0.0016 'International Tables Vol C Tables 4.2.6.8 and 6.1.1.4'
H H 0.0000 0.0000 'International Tables Vol C Tables 4.2.6.8 and 6.1.1.4'
Au Au -2.0133 8.8022 'International Tables Vol C Tables 4.2.6.8 and 6.1.1.4'
Br Br -0.2901 2.4595 'International Tables Vol C Tables 4.2.6.8 and 6.1.1.4'
O O 0.0106 0.0060 'International Tables Vol C Tables 4.2.6.8 and 6.1.1.4'
P P 0.1023 0.0942 'International Tables Vol C Tables 4.2.6.8 and 6.1.1.4'

loop_
_geom_angle_atom_site_label_1
_geom_angle_atom_site_label_2
_geom_angle_atom_site_label_3
_geom_angle
_geom_angle_site_symmetry_1
P1 Au1 P2 155.797(19) .
P1 Au1 Br1 101.824(18) .
P2 Au1 Br1 102.356(19) .
C1 P1 C7 105.51(10) .
C1 P1 C13 104.86(10) .
C7 P1 C13 103.95(10) .
C1 P1 Au1 117.51(8) .
C7 P1 Au1 113.77(7) .
C13 P1 Au1 110.04(7) .
C21 P2 C15 107.88(10) .
C21 P2 C14 105.68(10) .
C15 P2 C14 101.58(10) .
C21 P2 Au1 113.75(7) .
C15 P2 Au1 113.44(7) .
C14 P2 Au1 113.52(7) .
C6 C1 C2 119.1(2) .
C6 C1 P1 119.41(17) .
C2 C1 P1 121.51(17) .
C3 C2 C1 120.0(2) .
C3 C2 H2A 120.0 .
C1 C2 H2A 120.0 .
C4 C3 C2 120.2(2) .
C4 C3 H3A 119.9 .
C2 C3 H3A 119.9 .
C5 C4 C3 120.0(2) .
C5 C4 H4A 120.0 .
C3 C4 H4A 120.0 .
C4 C5 C6 120.2(2) .
C4 C5 H5A 119.9 .
C6 C5 H5A 119.9 .
C1 C6 C5 120.4(2) .
C1 C6 H6A 119.8 .
C5 C6 H6A 119.8 .
C12 C7 C8 119.4(2) .
C12 C7 P1 122.08(18) .
C8 C7 P1 118.48(17) .
C9 C8 C7 120.1(2) .
C9 C8 H8A 120.0 .
C7 C8 H8A 120.0 .
C10 C9 C8 120.2(3) .
C10 C9 H9A 119.9 .
C8 C9 H9A 119.9 .
C11 C10 C9 119.5(2) .
C11 C10 H10A 120.3 .
C9 C10 H10A 120.3 .
C10 C11 C12 120.7(3) .
C10 C11 H11A 119.6 .
C12 C11 H11A 119.6 .
C11 C12 C7 120.1(2) .
C11 C12 H12A 120.0 .
C7 C12 H12A 120.0 .
C14 C13 P1 110.67(14) 3_766
C14 C13 H13A 109.5 3_766
P1 C13 H13A 109.5 .
C14 C13 H13B 109.5 3_766
P1 C13 H13B 109.5 .
H13A C13 H13B 108.1 .
C13 C14 P2 113.17(14) 3_766
C13 C14 H14A 108.9 3_766
P2 C14 H14A 108.9 .
C13 C14 H14B 108.9 3_766
P2 C14 H14B 108.9 .
H14A C14 H14B 107.8 .
C20 C15 C16 119.3(2) .
C20 C15 P2 118.42(17) .
C16 C15 P2 122.21(17) .
C17 C16 C15 120.3(2) .
C17 C16 H16A 119.8 .
C15 C16 H16A 119.8 .
C16 C17 C18 119.7(2) .
C16 C17 H17A 120.2 .
C18 C17 H17A 120.2 .
C19 C18 C17 120.3(2) .
C19 C18 H18A 119.9 .
C17 C18 H18A 119.9 .
C18 C19 C20 120.1(2) .
C18 C19 H19A 119.9 .
C20 C19 H19A 119.9 .
C19 C20 C15 120.3(2) .
C19 C20 H20A 119.9 .
C15 C20 H20A 119.9 .
C26 C21 C22 119.0(2) .
C26 C21 P2 117.55(16) .
C22 C21 P2 123.35(17) .
C23 C22 C21 120.2(2) .
C23 C22 H22A 119.9 .
C21 C22 H22A 119.9 .
C24 C23 C22 120.3(2) .
C24 C23 H23A 119.9 .
C22 C23 H23A 119.9 .
C23 C24 C25 120.3(2) .
C23 C24 H24A 119.9 .
C25 C24 H24A 119.9 .
C24 C25 C26 119.6(2) .
C24 C25 H25A 120.2 .
C26 C25 H25A 120.2 .
C25 C26 C21 120.7(2) .
C25 C26 H26A 119.7 .
C21 C26 H26A 119.7 .
C28 C27 H27A 109.5 .
C28 C27 H27B 109.5 .
H27A C27 H27B 109.5 .
C28 C27 H27C 109.5 .
H27A C27 H27C 109.5 .
H27B C27 H27C 109.5 .
O1 C28 C29 121.4(2) .
O1 C28 C27 121.5(2) .
C29 C28 C27 117.1(2) .
C28 C29 H29A 109.5 .
C28 C29 H29B 109.5 .
H29A C29 H29B 109.5 .
C28 C29 H29C 109.5 .
H29A C29 H29C 109.5 .
H29B C29 H29C 109.5 .

loop_
_geom_bond_atom_site_label_1
_geom_bond_atom_site_label_2
_geom_bond_distance
_geom_bond_site_symmetry_2
Au1 P1 2.3051(6) .
Au1 P2 2.3109(6) .
Au1 Br1 2.8226(4) .
P1 C1 1.820(2) .
P1 C7 1.824(2) .
P1 C13 1.825(2) .
P2 C21 1.815(2) .
P2 C15 1.819(2) .
P2 C14 1.823(2) .
C1 C6 1.390(3) .
C1 C2 1.399(3) .
C2 C3 1.390(3) .
C2 H2A 0.9500 .
C3 C4 1.387(4) .
C3 H3A 0.9500 .
C4 C5 1.376(4) .
C4 H4A 0.9500 .
C5 C6 1.392(3) .
C5 H5A 0.9500 .
C6 H6A 0.9500 .
C7 C12 1.389(3) .
C7 C8 1.391(3) .
C8 C9 1.391(3) .
C8 H8A 0.9500 .
C9 C10 1.389(4) .
C9 H9A 0.9500 .
C10 C11 1.377(4) .
C10 H10A 0.9500 .
C11 C12 1.388(4) .
C11 H11A 0.9500 .
C12 H12A 0.9500 .
C13 C14 1.547(3) 3_766
C13 H13A 0.9900 .
C13 H13B 0.9900 .
C14 C13 1.547(3) 3_766
C14 H14A 0.9900 .
C14 H14B 0.9900 .
C15 C20 1.392(3) .
C15 C16 1.397(3) .
C16 C17 1.391(3) .
C16 H16A 0.9500 .
C17 C18 1.394(4) .
C17 H17A 0.9500 .
C18 C19 1.379(4) .
C18 H18A 0.9500 .
C19 C20 1.392(3) .
C19 H19A 0.9500 .
C20 H20A 0.9500 .
C21 C26 1.393(3) .
C21 C22 1.396(3) .
C22 C23 1.386(3) .
C22 H22A 0.9500 .
C23 C24 1.381(3) .
C23 H23A 0.9500 .
C24 C25 1.385(3) .
C24 H24A 0.9500 .
C25 C26 1.391(3) .
C25 H25A 0.9500 .
C26 H26A 0.9500 .
O1 C28 1.212(3) .
C27 C28 1.496(4) .
C27 H27A 0.9800 .
C27 H27B 0.9800 .
C27 H27C 0.9800 .
C28 C29 1.495(4) .
C29 H29A 0.9800 .
C29 H29B 0.9800 .
C29 H29C 0.9800 .

loop_
_geom_torsion_atom_site_label_1
_geom_torsion_atom_site_label_2
_geom_torsion_atom_site_label_3
_geom_torsion_atom_site_label_4
_geom_torsion
_geom_torsion_site_symmetry_4
P2 Au1 P1 C1 -133.58(9) .
Br1 Au1 P1 C1 48.94(8) .
P2 Au1 P1 C7 -9.61(10) .
Br1 Au1 P1 C7 172.92(8) .
P2 Au1 P1 C13 106.57(9) .
Br1 Au1 P1 C13 -70.90(8) .
P1 Au1 P2 C21 127.62(8) .
Br1 Au1 P2 C21 -54.91(8) .
P1 Au1 P2 C15 3.82(10) .
Br1 Au1 P2 C15 -178.72(8) .
P1 Au1 P2 C14 -111.48(9) .
Br1 Au1 P2 C14 65.98(8) .
C7 P1 C1 C6 -100.0(2) .
C13 P1 C1 C6 150.61(18) .
Au1 P1 C1 C6 28.1(2) .
C7 P1 C1 C2 80.3(2) .
C13 P1 C1 C2 -29.2(2) .
Au1 P1 C1 C2 -151.69(17) .
C6 C1 C2 C3 -0.7(4) .
P1 C1 C2 C3 179.10(19) .
C1 C2 C3 C4 1.4(4) .
C2 C3 C4 C5 -0.2(4) .
C3 C4 C5 C6 -1.6(4) .
C2 C1 C6 C5 -1.2(4) .
P1 C1 C6 C5 179.04(19) .
C4 C5 C6 C1 2.3(4) .
C1 P1 C7 C12 12.2(2) .
C13 P1 C7 C12 122.3(2) .
Au1 P1 C7 C12 -118.06(19) .
C1 P1 C7 C8 -170.33(18) .
C13 P1 C7 C8 -60.3(2) .
Au1 P1 C7 C8 59.43(19) .
C12 C7 C8 C9 -2.1(4) .
P1 C7 C8 C9 -179.64(19) .
C7 C8 C9 C10 1.3(4) .
C8 C9 C10 C11 0.2(4) .
C9 C10 C11 C12 -0.8(5) .
C10 C11 C12 C7 0.1(4) .
C8 C7 C12 C11 1.4(4) .
P1 C7 C12 C11 178.9(2) .
C1 P1 C13 C14 -58.74(16) 3_766
C7 P1 C13 C14 -169.29(14) 3_766
Au1 P1 C13 C14 68.52(15) 3_766
C21 P2 C14 C13 61.25(17) 3_766
C15 P2 C14 C13 173.77(15) 3_766
Au1 P2 C14 C13 -64.09(16) 3_766
C21 P2 C15 C20 -145.72(18) .
C14 P2 C15 C20 103.42(19) .
Au1 P2 C15 C20 -18.8(2) .
C21 P2 C15 C16 37.7(2) .
C14 P2 C15 C16 -73.2(2) .
Au1 P2 C15 C16 164.61(16) .
C20 C15 C16 C17 -0.8(3) .
P2 C15 C16 C17 175.82(19) .
C15 C16 C17 C18 0.7(4) .
C16 C17 C18 C19 0.2(4) .
C17 C18 C19 C20 -0.9(4) .
C18 C19 C20 C15 0.7(4) .
C16 C15 C20 C19 0.1(3) .
P2 C15 C20 C19 -176.64(18) .
C15 P2 C21 C26 92.65(19) .
C14 P2 C21 C26 -159.31(18) .
Au1 P2 C21 C26 -34.1(2) .
C15 P2 C21 C22 -91.4(2) .
C14 P2 C21 C22 16.6(2) .
Au1 P2 C21 C22 141.78(17) .
C26 C21 C22 C23 1.7(3) .
P2 C21 C22 C23 -174.13(17) .
C21 C22 C23 C24 -0.8(3) .
C22 C23 C24 C25 -1.2(4) .
C23 C24 C25 C26 2.3(4) .
C24 C25 C26 C21 -1.3(4) .
C22 C21 C26 C25 -0.6(3) .
P2 C21 C26 C25 175.45(19) .
